data_2105742
loop_
_publ_author_name
'Mol\<canov, Kre\<simir'
'Babi\'c, Darko'
'Koji\'c-Prodi\'c, Biserka'
'Stare, Jernej'
'Maltar-Strme\<cki, Nadica'
'Andro\<s, Lidija'

_publ_section_title
;
 Spin-coupling in dimers of 2,3-dicyano-5,6-dichlorosemiquinone radical
 anions in the crystalline state
;
_journal_issue 1
_journal_name_full 'Acta Crystallographica Section B'
_journal_page_first 181
_journal_page_last 190
_journal_paper_doi 10.1107/S2052520613027170
_journal_volume 70
_journal_year 2014
_chemical_formula_moiety 'C8 H4 Cl2 N2 O4 Rb'
_chemical_formula_sum 'C8 H4 Cl2 N2 O4 Rb'
_chemical_formula_weight 348.50
_chemical_name_common RbDDQx2H2O
_space_group_IT_number 18
_symmetry_cell_setting orthorhombic
_symmetry_space_group_name_Hall 'P 2 2ab'
_symmetry_space_group_name_H-M 'P 21 21 2'
_atom_sites_solution_hydrogens geom
_atom_sites_solution_primary direct
_atom_sites_solution_secondary difmap
_audit_creation_method SHELXL-97
_cell_angle_alpha 90.00
_cell_angle_beta 90.00
_cell_angle_gamma 90.00
_cell_formula_units_Z 4
_cell_length_a 6.5088(2)
_cell_length_b 18.1788(6)
_cell_length_c 9.6194(2)
_cell_measurement_reflns_used 2206
_cell_measurement_temperature 293(2)
_cell_measurement_theta_max 75.72
_cell_measurement_theta_min 4.59
_cell_volume 1138.19(6)
_computing_cell_refinement CrysAlisPro
_computing_data_collection 'CrysAlisPro (Agilent, 2012)'
_computing_data_reduction CrysAlisPro
_computing_molecular_graphics
;
Ortep-3 for Windows (Farrugia, 2012) & Mercury (Macrae et al., 2006)
;
_computing_publication_material
;
WinGX (Farrugia, 2012) & PLATON (Spek, 2003)
;
_computing_structure_refinement 'SHELXL-97 (Sheldrick, 2008)'
_computing_structure_solution 'SHELXS-97 (Sheldrick, 2008)'
_diffrn_ambient_temperature 293(2)
_diffrn_measured_fraction_theta_full 0.990
_diffrn_measured_fraction_theta_max 0.990
_diffrn_measurement_device_type 'Oxford Diffraction Xcalibur CCD'
_diffrn_measurement_method '\w scans'
_diffrn_radiation_monochromator graphite
_diffrn_radiation_source 'fine-focus sealed tube'
_diffrn_radiation_type CuK\a
_diffrn_radiation_wavelength 1.5418
_diffrn_reflns_av_R_equivalents 0.0306
_diffrn_reflns_limit_h_max 5
_diffrn_reflns_limit_h_min -8
_diffrn_reflns_limit_k_max 22
_diffrn_reflns_limit_k_min -18
_diffrn_reflns_limit_l_max 12
_diffrn_reflns_limit_l_min -11
_diffrn_reflns_number 3524
_diffrn_reflns_theta_full 75.90
_diffrn_reflns_theta_max 75.90
_diffrn_reflns_theta_min 4.6
_diffrn_standards_number 0
_exptl_absorpt_coefficient_mu 10.390
_exptl_absorpt_correction_T_max 1.000
_exptl_absorpt_correction_T_min 0.182
_exptl_absorpt_correction_type multi-scan
_exptl_absorpt_process_details 'CrysAlisPro (Agilent, 2012)'
_exptl_crystal_colour 'dark red'
_exptl_crystal_density_diffrn 2.034
_exptl_crystal_density_method 'not measured'
_exptl_crystal_description prism
_exptl_crystal_F_000 676
_exptl_crystal_size_max 0.36
_exptl_crystal_size_mid 0.04
_exptl_crystal_size_min 0.02
_refine_diff_density_max 0.610
_refine_diff_density_min -0.822
_refine_ls_abs_structure_details
;
 Refined as an inversion twin (TWIN + BASF)
;
_refine_ls_abs_structure_Flack 0.46(4)
_refine_ls_extinction_method none
_refine_ls_goodness_of_fit_ref 1.032
_refine_ls_hydrogen_treatment constr
_refine_ls_matrix_type full
_refine_ls_number_parameters 155
_refine_ls_number_reflns 2060
_refine_ls_number_restraints 0
_refine_ls_restrained_S_all 1.032
_refine_ls_R_factor_all 0.0441
_refine_ls_R_factor_gt 0.0419
_refine_ls_shift/su_max 0.001
_refine_ls_shift/su_mean 0.000
_refine_ls_structure_factor_coef Fsqd
_refine_ls_weighting_details 'calc w=1/[\s^2^(Fo^2^)+(0.0671P)^2^+0.9965P] where P=(Fo^2^+2Fc^2^)/3'
_refine_ls_weighting_scheme calc
_refine_ls_wR_factor_gt 0.1165
_refine_ls_wR_factor_ref 0.1190
_reflns_number_gt 1948
_reflns_number_total 2060
_reflns_threshold_expression I>2\s(I)
_cod_data_source_file bi5007sup1.cif
_cod_data_source_block RbDDQx2H2O_293K
_cod_original_sg_symbol_Hall ' P 2 2ab'
_cod_database_code 2105742

loop_
_symmetry_equiv_pos_as_xyz
'x, y, z'
'-x, -y, z'
'x+1/2, -y+1/2, -z'
'-x+1/2, y+1/2, -z'

loop_
_atom_site_type_symbol
_atom_site_label
_atom_site_fract_x
_atom_site_fract_y
_atom_site_fract_z
_atom_site_U_iso_or_equiv
_atom_site_adp_type
_atom_site_calc_flag
_atom_site_refinement_flags
_atom_site_occupancy
_atom_site_symmetry_multiplicity
Rb Rb1 0.39937(8) 0.64811(3) 0.51784(6) 0.04939(19) Uani d . 1 1
Cl Cl1 0.1652(3) 0.70121(8) -0.13979(17) 0.0498(4) Uani d . 1 1
Cl Cl2 0.1622(3) 0.69914(8) 0.18398(17) 0.0491(4) Uani d . 1 1
O O1 0.2032(7) 0.5514(2) 0.3006(4) 0.0435(9) Uani d . 1 1
O O2 0.2005(7) 0.5540(2) -0.2614(4) 0.0421(9) Uani d . 1 1
O O3 0.7605(9) 0.5530(3) 0.5164(5) 0.0641(13) Uani d . 1 1
H H3A 0.8039 0.5200 0.5872 0.096 Uiso d R 1 1
H H3B 0.7979 0.5299 0.4315 0.096 Uiso d R 1 1
O O4 0.4394(9) 0.8067(3) 0.4727(8) 0.0864(18) Uani d . 1 1
H H4A 0.3784 0.8541 0.4772 0.130 Uiso d R 1 1
H H4B 0.4789 0.8015 0.3782 0.130 Uiso d R 1 1
N N1 0.3281(9) 0.3700(3) 0.2316(5) 0.0481(13) Uani d . 1 1
N N2 0.3264(10) 0.3730(3) -0.2019(6) 0.0492(13) Uani d . 1 1
C C1 0.2031(8) 0.5511(3) 0.1718(5) 0.0317(11) Uani d . 1 1
C C2 0.2332(8) 0.4851(3) 0.0894(5) 0.0300(10) Uani d . 1 1
C C3 0.2338(7) 0.4864(3) -0.0541(5) 0.0298(10) Uani d . 1 1
C C4 0.2017(9) 0.5533(3) -0.1344(6) 0.0349(11) Uani d . 1 1
C C5 0.1805(8) 0.6207(3) -0.0492(6) 0.0358(11) Uani d . 1 1
C C6 0.1815(9) 0.6198(3) 0.0900(6) 0.0359(11) Uani d . 1 1
C C7 0.2843(9) 0.4192(3) 0.1671(5) 0.0342(11) Uani d . 1 1
C C8 0.2821(9) 0.4215(3) -0.1343(5) 0.0355(12) Uani d . 1 1

loop_
_atom_site_aniso_label
_atom_site_aniso_U_11
_atom_site_aniso_U_22
_atom_site_aniso_U_33
_atom_site_aniso_U_12
_atom_site_aniso_U_13
_atom_site_aniso_U_23
Rb1 0.0537(3) 0.0511(3) 0.0433(3) 0.0016(2) -0.0018(3) 0.0026(2)
Cl1 0.0606(9) 0.0349(7) 0.0537(8) -0.0018(7) -0.0011(7) 0.0115(6)
Cl2 0.0578(9) 0.0355(7) 0.0540(8) -0.0002(7) -0.0040(7) -0.0105(6)
O1 0.055(2) 0.044(2) 0.0321(18) -0.004(2) -0.0067(18) -0.0050(17)
O2 0.055(2) 0.046(2) 0.0254(17) -0.007(2) 0.0021(17) 0.0077(16)
O3 0.108(4) 0.051(2) 0.0330(19) 0.016(2) 0.000(3) -0.004(2)
O4 0.085(3) 0.056(3) 0.118(5) 0.007(3) -0.002(4) 0.006(4)
N1 0.057(3) 0.043(3) 0.044(3) 0.009(3) -0.003(2) 0.001(2)
N2 0.063(3) 0.043(3) 0.041(3) 0.004(3) 0.007(2) -0.005(2)
C1 0.032(3) 0.033(3) 0.031(2) -0.001(2) 0.000(2) -0.002(2)
C2 0.031(2) 0.032(3) 0.027(2) 0.000(2) 0.0003(17) 0.0000(18)
C3 0.027(2) 0.026(3) 0.035(2) -0.0015(18) -0.0001(17) -0.0014(18)
C4 0.031(3) 0.035(3) 0.039(3) -0.004(2) 0.002(2) 0.002(2)
C5 0.034(2) 0.035(3) 0.038(3) -0.004(2) 0.001(2) 0.000(2)
C6 0.033(2) 0.030(2) 0.044(3) -0.001(2) -0.003(2) 0.000(2)
C7 0.038(3) 0.032(3) 0.032(2) 0.002(2) 0.000(2) -0.004(2)
C8 0.034(3) 0.042(3) 0.030(2) 0.000(3) 0.0006(19) 0.002(2)

loop_
_atom_type_symbol
_atom_type_description
_atom_type_scat_dispersion_real
_atom_type_scat_dispersion_imag
_atom_type_scat_source
C C 0.0181 0.0091 'International Tables Vol C Tables 4.2.6.8 and 6.1.1.4'
H H 0.0000 0.0000 'International Tables Vol C Tables 4.2.6.8 and 6.1.1.4'
Cl Cl 0.3639 0.7018 'International Tables Vol C Tables 4.2.6.8 and 6.1.1.4'
N N 0.0311 0.0180 'International Tables Vol C Tables 4.2.6.8 and 6.1.1.4'
O O 0.0492 0.0322 'International Tables Vol C Tables 4.2.6.8 and 6.1.1.4'
Rb Rb -0.4688 1.6079 'International Tables Vol C Tables 4.2.6.8 and 6.1.1.4'

loop_
_geom_angle_atom_site_label_1
_geom_angle_atom_site_label_2
_geom_angle_atom_site_label_3
_geom_angle_site_symmetry_1
_geom_angle_site_symmetry_3
_geom_angle
O3 Rb1 O4 . . 120.76(16)
O3 Rb1 O1 . . 89.55(13)
O4 Rb1 O1 . . 120.63(17)
O3 Rb1 O2 . 1_556 90.74(14)
O4 Rb1 O2 . 1_556 134.47(17)
O1 Rb1 O2 . 1_556 88.60(11)
O3 Rb1 O4 . 3_466 158.96(15)
O4 Rb1 O4 . 3_466 80.18(13)
O1 Rb1 O4 . 3_466 76.49(16)
O2 Rb1 O4 1_556 3_466 73.51(15)
O3 Rb1 N2 . 2_666 59.50(14)
O4 Rb1 N2 . 2_666 100.96(17)
O1 Rb1 N2 . 2_666 137.50(12)
O2 Rb1 N2 1_556 2_666 65.52(14)
O4 Rb1 N2 3_466 2_666 122.37(19)
O3 Rb1 N1 . 2_665 60.19(13)
O4 Rb1 N1 . 2_665 85.78(18)
O1 Rb1 N1 . 2_665 65.81(14)
O2 Rb1 N1 1_556 2_665 139.73(12)
O4 Rb1 N1 3_466 2_665 124.77(18)
N2 Rb1 N1 2_666 2_665 112.67(13)
O3 Rb1 O4 . 3_566 49.54(14)
O4 Rb1 O4 . 3_566 72.11(14)
O1 Rb1 O4 . 3_566 124.22(15)
O2 Rb1 O4 1_556 3_566 121.92(14)
O4 Rb1 O4 3_466 3_566 151.32(19)
N2 Rb1 O4 2_666 3_566 58.16(16)
N1 Rb1 O4 2_665 3_566 61.26(16)
O3 Rb1 Cl2 . . 118.87(9)
O4 Rb1 Cl2 . . 70.11(15)
O1 Rb1 Cl2 . . 50.57(9)
O2 Rb1 Cl2 1_556 . 125.22(9)
O4 Rb1 Cl2 3_466 . 63.56(15)
N2 Rb1 Cl2 2_666 . 169.03(11)
N1 Rb1 Cl2 2_665 . 61.41(10)
O4 Rb1 Cl2 3_566 . 111.87(12)
O3 Rb1 Cl1 . 1_556 118.90(9)
O4 Rb1 Cl1 . 1_556 85.01(15)
O1 Rb1 Cl1 . 1_556 125.87(9)
O2 Rb1 Cl1 1_556 1_556 49.79(9)
O4 Rb1 Cl1 3_466 1_556 61.00(15)
N2 Rb1 Cl1 2_666 1_556 61.74(12)
N1 Rb1 Cl1 2_665 1_556 167.95(11)
O4 Rb1 Cl1 3_566 1_556 108.33(13)
Cl2 Rb1 Cl1 . 1_556 122.01(3)
O3 Rb1 Rb1 . 3_466 166.95(11)
O4 Rb1 Rb1 . 3_466 46.38(12)
O1 Rb1 Rb1 . 3_466 96.33(9)
O2 Rb1 Rb1 1_556 3_466 101.02(9)
O4 Rb1 Rb1 3_466 3_466 33.80(10)
N2 Rb1 Rb1 2_666 3_466 120.45(10)
N1 Rb1 Rb1 2_665 3_466 111.82(10)
O4 Rb1 Rb1 3_566 3_466 118.17(9)
Cl2 Rb1 Rb1 . 3_466 58.31(3)
Cl1 Rb1 Rb1 1_556 3_466 66.49(3)
O3 Rb1 Rb1 . 3_566 85.04(11)
O4 Rb1 Rb1 . 3_566 36.19(12)
O1 Rb1 Rb1 . 3_566 131.90(9)
O2 Rb1 Rb1 1_556 3_566 139.09(8)
O4 Rb1 Rb1 3_466 3_566 116.00(11)
N2 Rb1 Rb1 2_666 3_566 77.58(10)
N1 Rb1 Rb1 2_665 3_566 70.24(10)
O4 Rb1 Rb1 3_566 3_566 35.92(9)
Cl2 Rb1 Rb1 . 3_566 91.53(3)
Cl1 Rb1 Rb1 1_556 3_566 97.79(3)
Rb1 Rb1 Rb1 3_466 3_566 82.359(18)
O3 Rb1 H4B . . 113.1
O4 Rb1 H4B . . 17.6
O1 Rb1 H4B . . 106.9
O2 Rb1 H4B 1_556 . 151.1
O4 Rb1 H4B 3_466 . 86.4
N2 Rb1 H4B 2_666 . 111.6
N1 Rb1 H4B 2_665 . 69.0
O4 Rb1 H4B 3_566 . 69.4
Cl2 Rb1 H4B . . 58.1
Cl1 Rb1 H4B 1_556 . 102.4
Rb1 Rb1 H4B 3_466 . 54.1
Rb1 Rb1 H4B 3_566 . 36.5
C5 Cl1 Rb1 . 1_554 101.7(2)
C6 Cl2 Rb1 . . 102.6(2)
C1 O1 Rb1 . . 134.1(4)
C4 O2 Rb1 . 1_554 135.0(4)
Rb1 O3 H3A . . 127.6
Rb1 O3 H3B . . 118.1
H3A O3 H3B . . 105.2
Rb1 O4 Rb1 . 3_566 110.00(18)
Rb1 O4 Rb1 . 3_466 97.70(16)
Rb1 O4 Rb1 3_566 3_466 151.32(19)
Rb1 O4 H4A . . 148.2
Rb1 O4 H4A 3_566 . 99.3
Rb1 O4 H4A 3_466 . 52.1
Rb1 O4 H4B . . 93.9
Rb1 O4 H4B 3_566 . 78.1
Rb1 O4 H4B 3_466 . 108.1
H4A O4 H4B . . 104.3
C7 N1 Rb1 . 2_665 132.6(4)
C8 N2 Rb1 . 2_664 134.9(5)
O1 C1 C2 . . 123.3(5)
O1 C1 C6 . . 121.9(5)
C2 C1 C6 . . 114.8(4)
C3 C2 C7 . . 121.9(5)
C3 C2 C1 . . 122.1(5)
C7 C2 C1 . . 115.7(4)
C2 C3 C8 . . 121.4(5)
C2 C3 C4 . . 123.0(5)
C8 C3 C4 . . 115.4(5)
O2 C4 C3 . . 122.8(6)
O2 C4 C5 . . 122.9(6)
C3 C4 C5 . . 114.2(5)
C6 C5 C4 . . 122.9(6)
C6 C5 Cl1 . . 121.4(5)
C4 C5 Cl1 . . 115.6(4)
C5 C6 C1 . . 122.8(5)
C5 C6 Cl2 . . 121.2(5)
C1 C6 Cl2 . . 116.0(4)
N1 C7 C2 . . 176.9(6)
N2 C8 C3 . . 176.2(6)

loop_
_geom_bond_atom_site_label_1
_geom_bond_atom_site_label_2
_geom_bond_site_symmetry_2
_geom_bond_distance
Rb1 O3 . 2.919(5)
Rb1 O4 . 2.926(6)
Rb1 O1 . 3.015(4)
Rb1 O2 1_556 3.018(4)
Rb1 O4 3_466 3.106(6)
Rb1 N2 2_666 3.256(5)
Rb1 N1 2_665 3.292(5)
Rb1 O4 3_566 3.611(6)
Rb1 Cl2 . 3.6818(17)
Rb1 Cl1 1_556 3.7551(18)
Rb1 Rb1 3_466 4.9427(9)
Rb1 Rb1 3_566 4.9427(9)
Rb1 H4B . 3.1382
Cl1 C5 . 1.706(6)
Cl1 Rb1 1_554 3.7550(18)
Cl2 C6 . 1.707(6)
O1 C1 . 1.239(7)
O2 C4 . 1.221(7)
O2 Rb1 1_554 3.018(4)
O3 H3A . 0.9500
O3 H3B . 0.9500
O4 Rb1 3_566 3.106(6)
O4 Rb1 3_466 3.611(6)
O4 H4A . 0.9500
O4 H4B . 0.9500
N1 C7 . 1.125(8)
N1 Rb1 2_665 3.292(5)
N2 C8 . 1.133(8)
N2 Rb1 2_664 3.256(5)
C1 C2 . 1.452(7)
C1 C6 . 1.482(7)
C2 C3 . 1.381(6)
C2 C7 . 1.450(7)
C3 C8 . 1.444(7)
C3 C4 . 1.456(7)
C4 C5 . 1.481(8)
C5 C6 . 1.340(8)

loop_
_geom_hbond_atom_site_label_D
_geom_hbond_atom_site_label_H
_geom_hbond_atom_site_label_A
_geom_hbond_site_symmetry_A
_geom_hbond_distance_DH
_geom_hbond_distance_HA
_geom_hbond_distance_DA
_geom_hbond_angle_DHA
O3 H3B O1 2_665 0.95 1.94 2.822(6) 153.2
O3 H3A O2 2_666 0.95 1.98 2.901(6) 161.8
O4 H4A O3 3_466 0.95 1.86 2.807(8) 179.2
O4 H4B Cl1 3_565 0.95 2.59 3.527(8) 167.1
O4 H4B N2 4 0.95 2.92 3.352(9) 109.1

loop_
_geom_torsion_atom_site_label_1
_geom_torsion_atom_site_label_2
_geom_torsion_atom_site_label_3
_geom_torsion_atom_site_label_4
_geom_torsion_site_symmetry_1
_geom_torsion_site_symmetry_4
_geom_torsion
O3 Rb1 Cl2 C6 . . 38.6(2)
O4 Rb1 Cl2 C6 . . 153.5(3)
O1 Rb1 Cl2 C6 . . -23.7(2)
O2 Rb1 Cl2 C6 1_556 . -75.4(2)
O4 Rb1 Cl2 C6 3_466 . -117.8(2)
N2 Rb1 Cl2 C6 2_666 . 117.0(6)
N1 Rb1 Cl2 C6 2_665 . 57.3(2)
O4 Rb1 Cl2 C6 3_566 . 93.4(2)
Cl1 Rb1 Cl2 C6 1_556 . -136.1(2)
Rb1 Rb1 Cl2 C6 3_466 . -156.2(2)
Rb1 Rb1 Cl2 C6 3_566 . 123.8(2)
O3 Rb1 O1 C1 . . -89.9(6)
O4 Rb1 O1 C1 . . 36.2(6)
O2 Rb1 O1 C1 1_556 . 179.3(6)
O4 Rb1 O1 C1 3_466 . 105.9(6)
N2 Rb1 O1 C1 2_666 . -130.5(5)
N1 Rb1 O1 C1 2_665 . -32.7(5)
O4 Rb1 O1 C1 3_566 . -52.1(6)
Cl2 Rb1 O1 C1 . . 39.2(5)
Cl1 Rb1 O1 C1 1_556 . 143.9(5)
Rb1 Rb1 O1 C1 3_466 . 78.4(5)
Rb1 Rb1 O1 C1 3_566 . -7.0(6)
O3 Rb1 O4 Rb1 . 3_566 -10.4(3)
O1 Rb1 O4 Rb1 . 3_566 -120.3(2)
O2 Rb1 O4 Rb1 1_556 3_566 116.9(2)
O4 Rb1 O4 Rb1 3_466 3_566 171.9(4)
N2 Rb1 O4 Rb1 2_666 3_566 50.5(3)
N1 Rb1 O4 Rb1 2_665 3_566 -61.8(2)
O4 Rb1 O4 Rb1 3_566 3_566 -0.6(2)
Cl2 Rb1 O4 Rb1 . 3_566 -122.8(2)
Cl1 Rb1 O4 Rb1 1_556 3_566 110.5(2)
Rb1 Rb1 O4 Rb1 3_466 3_566 172.4(4)
O3 Rb1 O4 Rb1 . 3_466 177.20(12)
O1 Rb1 O4 Rb1 . 3_466 67.2(2)
O2 Rb1 O4 Rb1 1_556 3_466 -55.6(3)
O4 Rb1 O4 Rb1 3_466 3_466 -0.6(2)
N2 Rb1 O4 Rb1 2_666 3_466 -121.90(18)
N1 Rb1 O4 Rb1 2_665 3_466 125.80(19)
O4 Rb1 O4 Rb1 3_566 3_466 -173.1(3)
Cl2 Rb1 O4 Rb1 . 3_466 64.72(13)
Cl1 Rb1 O4 Rb1 1_556 3_466 -61.97(14)
Rb1 Rb1 O4 Rb1 3_566 3_466 -172.4(4)
Rb1 O1 C1 C2 . . 134.6(5)
Rb1 O1 C1 C6 . . -42.4(8)
O1 C1 C2 C3 . . -179.5(6)
C6 C1 C2 C3 . . -2.3(8)
O1 C1 C2 C7 . . -5.9(8)
C6 C1 C2 C7 . . 171.4(5)
C7 C2 C3 C8 . . 1.2(9)
C1 C2 C3 C8 . . 174.4(4)
C7 C2 C3 C4 . . -174.2(4)
C1 C2 C3 C4 . . -1.0(9)
Rb1 O2 C4 C3 1_554 . -132.6(5)
Rb1 O2 C4 C5 1_554 . 44.4(9)
C2 C3 C4 O2 . . -179.3(6)
C8 C3 C4 O2 . . 5.1(8)
C2 C3 C4 C5 . . 3.5(8)
C8 C3 C4 C5 . . -172.1(4)
O2 C4 C5 C6 . . 179.9(6)
C3 C4 C5 C6 . . -2.9(9)
O2 C4 C5 Cl1 . . -2.7(8)
C3 C4 C5 Cl1 . . 174.5(4)
Rb1 Cl1 C5 C6 1_554 . 156.4(5)
Rb1 Cl1 C5 C4 1_554 . -21.0(4)
C4 C5 C6 C1 . . -0.2(11)
Cl1 C5 C6 C1 . . -177.5(4)
C4 C5 C6 Cl2 . . 178.6(4)
Cl1 C5 C6 Cl2 . . 1.3(9)
O1 C1 C6 C5 . . -179.9(6)
C2 C1 C6 C5 . . 2.9(9)
O1 C1 C6 Cl2 . . 1.3(8)
C2 C1 C6 Cl2 . . -176.0(4)
Rb1 Cl2 C6 C5 . . -156.3(5)
Rb1 Cl2 C6 C1 . . 22.6(5)
